data_4024167
loop_
_publ_author_name
'Lor\'and Kiss'
'Sven Mangelinckx'
'Reijo Sillanp\"a\"a'
'Ferenc F\"ul\"op'
'Norbert De Kimpe'

_publ_section_title
;
 An Easy Stereoselective Access to \b,\g-Aziridino \a-Amino
 Ester Derivatives via Mannich Reaction of Benzophenone Imines
 of Glycine Esters with N-Sulfonyl \a-Chloroaldimines
;
_journal_name_full 'Journal of Organic Chemistry'
_journal_page_first 7199
_journal_page_last 7206
_journal_paper_doi 10.1021/jo0710634
_journal_volume 72
_journal_year 2007
_chemical_compound_source 'synthesis as described'
_chemical_formula_moiety 'C28 H30 N2 O4 S'
_chemical_formula_sum 'C28 H30 N2 O4 S'
_chemical_formula_weight 490.6
_chemical_name_systematic
;
 ?
;
_space_group_IT_number 14
_symmetry_cell_setting monoclinic
_symmetry_Int_Tables_number 14
_symmetry_space_group_name_Hall '-P 2ybc'
_symmetry_space_group_name_H-M 'P 1 21/c 1'
_atom_sites_solution_hydrogens geom
_atom_sites_solution_primary direct
_atom_sites_solution_secondary difmap
_cell_angle_alpha 90
_cell_angle_beta 94.928(2)
_cell_angle_gamma 90
_cell_formula_units_Z 4
_cell_length_a 11.0966(3)
_cell_length_b 12.1982(4)
_cell_length_c 19.3775(7)
_cell_measurement_reflns_used 4926
_cell_measurement_temperature 173(2)
_cell_measurement_theta_max 26.733
_cell_measurement_theta_min 0.407
_cell_measurement_wavelength 0.71073
_cell_volume 2613.21(15)
_computing_cell_refinement 'HKL Scalepack (Otwinowski & Minor 1997)'
_computing_data_collection 'Collect (Bruker AXS BV, 1997-2004)'
_computing_data_reduction 'HKL Denzo and Scalepack (Otwinowski & Minor 1997)'
_computing_molecular_graphics 'Ortep-3 for Windows (Farrugia, 1997)'
_computing_publication_material 'WinGX publication routines (Farrugia, 1999)'
_computing_structure_refinement 'SHELXL-97 (Sheldrick, 1997)'
_computing_structure_solution 'SHELXS-97 (Sheldrick, 1997)'
_diffrn_ambient_temperature 173(2)
_diffrn_detector 'CCD plate'
_diffrn_detector_area_resol_mean 9
_diffrn_measured_fraction_theta_full 0.945
_diffrn_measured_fraction_theta_max 0.945
_diffrn_measurement_device '95mm CCD camera on \k-goniostat'
_diffrn_measurement_device_type KappaCCD
_diffrn_measurement_method 'CCD rotation images, thick slices'
_diffrn_radiation_monochromator 'horizonally mounted graphite crystal'
_diffrn_radiation_probe x-ray
_diffrn_radiation_type MoK\a
_diffrn_radiation_wavelength 0.71073
_diffrn_reflns_av_R_equivalents 0.0421
_diffrn_reflns_av_unetI/netI 0.0539
_diffrn_reflns_limit_h_max 13
_diffrn_reflns_limit_h_min -13
_diffrn_reflns_limit_k_max 14
_diffrn_reflns_limit_k_min -15
_diffrn_reflns_limit_l_max 23
_diffrn_reflns_limit_l_min -23
_diffrn_reflns_number 9434
_diffrn_reflns_theta_full 26.63
_diffrn_reflns_theta_max 26.63
_diffrn_reflns_theta_min 2.64
_diffrn_source 'Enraf Nonius FR590'
_exptl_absorpt_coefficient_mu 0.159
_exptl_absorpt_correction_type none
_exptl_crystal_colour colourless
_exptl_crystal_density_diffrn 1.247
_exptl_crystal_density_method 'not measured'
_exptl_crystal_description block
_exptl_crystal_F_000 1040
_exptl_crystal_size_max 0.42
_exptl_crystal_size_mid 0.40
_exptl_crystal_size_min 0.34
_refine_diff_density_max 0.189
_refine_diff_density_min -0.35
_refine_diff_density_rms 0.049
_refine_ls_extinction_method none
_refine_ls_goodness_of_fit_ref 1.068
_refine_ls_hydrogen_treatment constr
_refine_ls_matrix_type full
_refine_ls_number_parameters 320
_refine_ls_number_reflns 5176
_refine_ls_number_restraints 0
_refine_ls_restrained_S_all 1.068
_refine_ls_R_factor_all 0.0869
_refine_ls_R_factor_gt 0.056
_refine_ls_shift/su_max 0
_refine_ls_shift/su_mean 0
_refine_ls_structure_factor_coef Fsqd
_refine_ls_weighting_details 'calc w=1/[\s^2^(Fo^2^)+(0.0266P)^2^+2.0887P] where P=(Fo^2^+2Fc^2^)/3'
_refine_ls_weighting_scheme calc
_refine_ls_wR_factor_gt 0.1049
_refine_ls_wR_factor_ref 0.1181
_reflns_number_gt 3749
_reflns_number_total 5176
_reflns_threshold_expression >2sigma(I)
_cod_data_source_file jo0710634-File003_1.cif
_cod_data_source_block lori-1=19aa
_cod_original_sg_symbol_H-M 'P 21/c'
_cod_database_code 4024167

loop_
_symmetry_equiv_pos_as_xyz
'x, y, z'
'-x, y+1/2, -z+1/2'
'-x, -y, -z'
'x, -y-1/2, z-1/2'

loop_
_atom_site_label
_atom_site_type_symbol
_atom_site_fract_x
_atom_site_fract_y
_atom_site_fract_z
_atom_site_U_iso_or_equiv
_atom_site_adp_type
_atom_site_occupancy
_atom_site_symmetry_multiplicity
_atom_site_calc_flag
_atom_site_refinement_flags
_atom_site_disorder_assembly
_atom_site_disorder_group
S1 S 0.35351(6) -0.35819(5) 0.14774(3) 0.03346(16) Uani 1 1 d . . .
O3 O 0.26018(18) -0.37301(15) 0.19388(10) 0.0493(5) Uani 1 1 d . . .
O4 O 0.46646(16) -0.41475(15) 0.16223(9) 0.0435(5) Uani 1 1 d . . .
N1 N 0.21808(17) 0.03396(16) 0.15997(10) 0.0312(5) Uani 1 1 d . . .
N4 N 0.38742(16) -0.22729(15) 0.13770(10) 0.0271(4) Uani 1 1 d . . .
O1 O 0.07952(15) -0.11522(19) 0.06611(10) 0.0528(6) Uani 1 1 d . . .
O2 O 0.22872(14) -0.08307(15) -0.00170(8) 0.0379(4) Uani 1 1 d . . .
C1 C 0.1808(2) -0.0857(2) 0.05887(13) 0.0322(5) Uani 1 1 d . . .
C3 C 0.3085(2) -0.14267(19) 0.16475(12) 0.0289(5) Uani 1 1 d . . .
H3 H 0.2422 -0.1716 0.1915 0.035 Uiso 1 1 calc R . .
C2 C 0.2727(2) -0.04844(19) 0.11659(12) 0.0286(5) Uani 1 1 d . . .
H2 H 0.3458 -0.0174 0.0968 0.034 Uiso 1 1 calc R . .
C5 C 0.4327(2) -0.1567(2) 0.19903(12) 0.0336(6) Uani 1 1 d . . .
C6 C 0.21444(19) 0.13490(19) 0.14065(12) 0.0273(5) Uani 1 1 d . . .
C7 C 0.2612(2) 0.17708(19) 0.07561(12) 0.0288(5) Uani 1 1 d . . .
C8 C 0.1800(2) 0.2110(2) 0.02169(14) 0.0398(6) Uani 1 1 d . . .
H8 H 0.0959 0.2112 0.0274 0.048 Uiso 1 1 calc R . .
C9 C 0.2203(3) 0.2448(3) -0.04064(15) 0.0514(7) Uani 1 1 d . . .
H9 H 0.1641 0.2677 -0.0775 0.062 Uiso 1 1 calc R . .
C10 C 0.3425(3) 0.2451(2) -0.04882(15) 0.0515(8) Uani 1 1 d . . .
H10 H 0.3706 0.2689 -0.0913 0.062 Uiso 1 1 calc R . .
C11 C 0.4238(3) 0.2111(2) 0.00456(16) 0.0474(7) Uani 1 1 d . . .
H11 H 0.5079 0.2103 -0.0015 0.057 Uiso 1 1 calc R . .
C12 C 0.3842(2) 0.1781(2) 0.06654(14) 0.0358(6) Uani 1 1 d . . .
H12 H 0.4411 0.1560 0.1034 0.043 Uiso 1 1 calc R . .
C13 C 0.15570(19) 0.21343(19) 0.18655(12) 0.0268(5) Uani 1 1 d . . .
C14 C 0.1849(2) 0.3242(2) 0.18781(13) 0.0331(6) Uani 1 1 d . . .
H14 H 0.2385 0.3522 0.1564 0.040 Uiso 1 1 calc R . .
C15 C 0.1366(2) 0.3943(2) 0.23449(13) 0.0368(6) Uani 1 1 d . . .
H15 H 0.1585 0.4696 0.2356 0.044 Uiso 1 1 calc R . .
C16 C 0.0567(2) 0.3549(2) 0.27948(13) 0.0362(6) Uani 1 1 d . . .
H16 H 0.0244 0.4027 0.3119 0.043 Uiso 1 1 calc R . .
C17 C 0.0240(2) 0.2457(2) 0.27705(13) 0.0352(6) Uani 1 1 d . . .
H17 H -0.0328 0.2190 0.3069 0.042 Uiso 1 1 calc R . .
C18 C 0.0735(2) 0.17474(19) 0.23146(12) 0.0309(5) Uani 1 1 d . . .
H18 H 0.0514 0.0995 0.2307 0.037 Uiso 1 1 calc R . .
C19 C 0.2934(2) -0.39134(19) 0.06378(13) 0.0331(6) Uani 1 1 d . . .
C20 C 0.3718(2) -0.4188(2) 0.01457(14) 0.0391(6) Uani 1 1 d . . .
H20 H 0.4566 -0.4203 0.0265 0.047 Uiso 1 1 calc R . .
C21 C 0.3256(3) -0.4439(2) -0.05188(15) 0.0478(7) Uani 1 1 d . . .
H21 H 0.3795 -0.4639 -0.0853 0.057 Uiso 1 1 calc R . .
C22 C 0.2026(3) -0.4406(2) -0.07102(17) 0.0539(8) Uani 1 1 d . . .
C23 C 0.1264(3) -0.4134(3) -0.02121(18) 0.0585(9) Uani 1 1 d . . .
H23 H 0.0417 -0.4116 -0.0334 0.070 Uiso 1 1 calc R . .
C24 C 0.1695(2) -0.3886(2) 0.04582(17) 0.0513(8) Uani 1 1 d . . .
H24 H 0.1152 -0.3699 0.0793 0.062 Uiso 1 1 calc R . .
C25 C 0.1551(4) -0.4665(3) -0.14445(19) 0.0881(13) Uani 1 1 d . . .
H25A H 0.0737 -0.4978 -0.1447 0.132 Uiso 1 1 calc R . .
H25B H 0.2089 -0.5195 -0.1643 0.132 Uiso 1 1 calc R . .
H25C H 0.1519 -0.3991 -0.1721 0.132 Uiso 1 1 calc R . .
C26 C 0.1512(2) -0.1136(2) -0.06264(13) 0.0433(7) Uani 1 1 d . . .
H26A H 0.0857 -0.0590 -0.0717 0.052 Uiso 1 1 calc R . .
H26B H 0.1140 -0.1862 -0.0559 0.052 Uiso 1 1 calc R . .
C27 C 0.2284(3) -0.1174(3) -0.12162(15) 0.0658(10) Uani 1 1 d . . .
H27A H 0.2625 -0.0446 -0.1287 0.099 Uiso 1 1 calc R . .
H27B H 0.1794 -0.1401 -0.1637 0.099 Uiso 1 1 calc R . .
H27C H 0.2942 -0.1701 -0.1114 0.099 Uiso 1 1 calc R . .
C28 C 0.4488(3) -0.2060(2) 0.27070(14) 0.0483(7) Uani 1 1 d . . .
H28A H 0.4602 -0.1473 0.3052 0.072 Uiso 1 1 calc R . .
H28B H 0.5199 -0.2540 0.2742 0.072 Uiso 1 1 calc R . .
H28C H 0.3768 -0.2488 0.2792 0.072 Uiso 1 1 calc R . .
C29 C 0.5340(2) -0.0812(2) 0.18263(15) 0.0436(7) Uani 1 1 d . . .
H29A H 0.5239 -0.0611 0.1335 0.065 Uiso 1 1 calc R . .
H29B H 0.6117 -0.1186 0.1926 0.065 Uiso 1 1 calc R . .
H29C H 0.5321 -0.0149 0.2111 0.065 Uiso 1 1 calc R . .

loop_
_atom_site_aniso_label
_atom_site_aniso_U_11
_atom_site_aniso_U_22
_atom_site_aniso_U_33
_atom_site_aniso_U_23
_atom_site_aniso_U_13
_atom_site_aniso_U_12
S1 0.0433(3) 0.0260(3) 0.0322(3) 0.0030(3) 0.0099(3) 0.0002(3)
O3 0.0668(12) 0.0363(10) 0.0488(12) 0.0042(9) 0.0294(10) -0.0090(9)
O4 0.0538(11) 0.0374(10) 0.0385(11) 0.0026(9) -0.0018(8) 0.0134(9)
N1 0.0375(11) 0.0293(11) 0.0279(11) 0.0003(9) 0.0099(9) 0.0028(9)
N4 0.0326(10) 0.0237(10) 0.0260(11) -0.0012(8) 0.0069(8) -0.0009(8)
O1 0.0351(10) 0.0857(16) 0.0391(11) -0.0073(11) 0.0113(8) -0.0135(10)
O2 0.0373(9) 0.0525(11) 0.0247(9) -0.0029(8) 0.0074(7) -0.0069(8)
C1 0.0377(13) 0.0298(13) 0.0298(14) 0.0020(11) 0.0070(10) 0.0028(11)
C3 0.0345(12) 0.0273(12) 0.0260(13) -0.0012(10) 0.0091(9) 0.0008(10)
C2 0.0304(11) 0.0269(12) 0.0295(13) -0.0002(10) 0.0088(10) 0.0004(10)
C5 0.0405(13) 0.0351(14) 0.0254(13) -0.0022(11) 0.0035(10) 0.0013(11)
C6 0.0269(11) 0.0280(12) 0.0269(13) 0.0016(10) 0.0022(9) -0.0029(10)
C7 0.0322(12) 0.0270(12) 0.0281(13) -0.0025(10) 0.0078(10) -0.0037(10)
C8 0.0358(13) 0.0472(16) 0.0369(15) 0.0073(13) 0.0060(11) 0.0000(12)
C9 0.0607(18) 0.0600(19) 0.0331(16) 0.0119(14) 0.0021(13) 0.0015(15)
C10 0.069(2) 0.0508(17) 0.0387(17) 0.0056(14) 0.0286(15) -0.0047(15)
C11 0.0452(15) 0.0475(17) 0.0527(19) 0.0051(14) 0.0229(14) -0.0054(13)
C12 0.0337(13) 0.0357(13) 0.0385(15) 0.0021(12) 0.0059(11) -0.0050(11)
C13 0.0264(11) 0.0293(12) 0.0248(13) 0.0020(10) 0.0031(9) 0.0008(10)
C14 0.0341(12) 0.0305(13) 0.0361(15) 0.0014(11) 0.0108(10) -0.0025(10)
C15 0.0415(14) 0.0275(13) 0.0418(16) -0.0011(11) 0.0064(11) -0.0023(11)
C16 0.0409(13) 0.0360(14) 0.0325(14) -0.0038(12) 0.0078(11) 0.0075(11)
C17 0.0366(13) 0.0359(14) 0.0346(14) 0.0055(11) 0.0124(11) 0.0029(11)
C18 0.0326(12) 0.0273(12) 0.0334(14) 0.0029(11) 0.0065(10) -0.0018(10)
C19 0.0379(13) 0.0220(12) 0.0393(15) -0.0013(11) 0.0031(11) -0.0013(10)
C20 0.0400(14) 0.0398(15) 0.0374(15) -0.0009(12) 0.0031(11) 0.0023(12)
C21 0.0600(17) 0.0450(17) 0.0378(17) -0.0068(13) 0.0002(13) 0.0057(14)
C22 0.0667(19) 0.0378(16) 0.053(2) -0.0073(14) -0.0170(16) -0.0014(14)
C23 0.0442(16) 0.0516(19) 0.076(2) -0.0114(17) -0.0170(16) -0.0024(14)
C24 0.0376(14) 0.0499(18) 0.067(2) -0.0088(15) 0.0066(14) -0.0024(13)
C25 0.109(3) 0.084(3) 0.063(2) -0.012(2) -0.043(2) -0.007(2)
C26 0.0396(14) 0.0590(18) 0.0306(14) -0.0013(13) -0.0004(11) -0.0029(13)
C27 0.0560(18) 0.113(3) 0.0285(16) -0.0065(18) 0.0053(13) -0.0145(19)
C28 0.0619(18) 0.0548(18) 0.0275(15) -0.0003(13) 0.0001(12) 0.0034(15)
C29 0.0371(14) 0.0463(16) 0.0468(17) -0.0072(13) -0.0007(12) -0.0090(12)

loop_
_atom_type_symbol
_atom_type_description
_atom_type_scat_dispersion_real
_atom_type_scat_dispersion_imag
_atom_type_scat_source
C C 0.0033 0.0016 'International Tables Vol C Tables 4.2.6.8 and 6.1.1.4'
H H 0 0 'International Tables Vol C Tables 4.2.6.8 and 6.1.1.4'
N N 0.0061 0.0033 'International Tables Vol C Tables 4.2.6.8 and 6.1.1.4'
O O 0.0106 0.006 'International Tables Vol C Tables 4.2.6.8 and 6.1.1.4'
S S 0.1246 0.1234 'International Tables Vol C Tables 4.2.6.8 and 6.1.1.4'

loop_
_geom_angle_atom_site_label_1
_geom_angle_atom_site_label_2
_geom_angle_atom_site_label_3
_geom_angle
_geom_angle_site_symmetry_1
_geom_angle_site_symmetry_3
_geom_angle_publ_flag
O3 S1 O4 118.77(12) . . ?
O3 S1 N4 112.20(10) . . ?
O4 S1 N4 106.42(10) . . ?
O3 S1 C19 108.14(12) . . ?
O4 S1 C19 109.08(11) . . ?
N4 S1 C19 100.70(11) . . ?
C6 N1 C2 119.39(19) . . ?
C3 N4 C5 59.51(14) . . ?
C3 N4 S1 118.94(14) . . ?
C5 N4 S1 121.23(15) . . ?
C1 O2 C26 117.31(19) . . ?
O1 C1 O2 124.0(2) . . ?
O1 C1 C2 125.5(2) . . ?
O2 C1 C2 110.42(19) . . ?
N4 C3 C5 61.55(14) . . ?
N4 C3 C2 116.34(18) . . ?
C5 C3 C2 123.1(2) . . ?
N4 C3 H3 115.0 . . ?
C5 C3 H3 115.0 . . ?
C2 C3 H3 115.0 . . ?
N1 C2 C3 105.39(18) . . ?
N1 C2 C1 109.94(18) . . ?
C3 C2 C1 110.57(19) . . ?
N1 C2 H2 110.3 . . ?
C3 C2 H2 110.3 . . ?
C1 C2 H2 110.3 . . ?
C3 C5 C29 121.0(2) . . ?
C3 C5 C28 119.2(2) . . ?
C29 C5 C28 113.9(2) . . ?
C3 C5 N4 58.94(14) . . ?
C29 C5 N4 112.58(19) . . ?
C28 C5 N4 119.9(2) . . ?
N1 C6 C13 116.4(2) . . ?
N1 C6 C7 124.8(2) . . ?
C13 C6 C7 118.8(2) . . ?
C8 C7 C12 119.0(2) . . ?
C8 C7 C6 119.3(2) . . ?
C12 C7 C6 121.7(2) . . ?
C7 C8 C9 120.6(2) . . ?
C7 C8 H8 119.7 . . ?
C9 C8 H8 119.7 . . ?
C10 C9 C8 119.7(3) . . ?
C10 C9 H9 120.2 . . ?
C8 C9 H9 120.2 . . ?
C11 C10 C9 120.0(3) . . ?
C11 C10 H10 120.0 . . ?
C9 C10 H10 120.0 . . ?
C12 C11 C10 120.4(3) . . ?
C12 C11 H11 119.8 . . ?
C10 C11 H11 119.8 . . ?
C11 C12 C7 120.3(3) . . ?
C11 C12 H12 119.9 . . ?
C7 C12 H12 119.9 . . ?
C14 C13 C18 118.8(2) . . ?
C14 C13 C6 121.4(2) . . ?
C18 C13 C6 119.7(2) . . ?
C15 C14 C13 120.6(2) . . ?
C15 C14 H14 119.7 . . ?
C13 C14 H14 119.7 . . ?
C16 C15 C14 120.2(2) . . ?
C16 C15 H15 119.9 . . ?
C14 C15 H15 119.9 . . ?
C17 C16 C15 119.6(2) . . ?
C17 C16 H16 120.2 . . ?
C15 C16 H16 120.2 . . ?
C16 C17 C18 120.5(2) . . ?
C16 C17 H17 119.7 . . ?
C18 C17 H17 119.7 . . ?
C17 C18 C13 120.2(2) . . ?
C17 C18 H18 119.9 . . ?
C13 C18 H18 119.9 . . ?
C20 C19 C24 120.0(3) . . ?
C20 C19 S1 118.88(19) . . ?
C24 C19 S1 121.1(2) . . ?
C21 C20 C19 119.4(2) . . ?
C21 C20 H20 120.3 . . ?
C19 C20 H20 120.3 . . ?
C20 C21 C22 121.5(3) . . ?
C20 C21 H21 119.3 . . ?
C22 C21 H21 119.3 . . ?
C23 C22 C21 118.0(3) . . ?
C23 C22 C25 121.8(3) . . ?
C21 C22 C25 120.2(3) . . ?
C22 C23 C24 122.0(3) . . ?
C22 C23 H23 119.0 . . ?
C24 C23 H23 119.0 . . ?
C23 C24 C19 119.1(3) . . ?
C23 C24 H24 120.4 . . ?
C19 C24 H24 120.4 . . ?
C22 C25 H25A 109.5 . . ?
C22 C25 H25B 109.5 . . ?
H25A C25 H25B 109.5 . . ?
C22 C25 H25C 109.5 . . ?
H25A C25 H25C 109.5 . . ?
H25B C25 H25C 109.5 . . ?
O2 C26 C27 107.1(2) . . ?
O2 C26 H26A 110.3 . . ?
C27 C26 H26A 110.3 . . ?
O2 C26 H26B 110.3 . . ?
C27 C26 H26B 110.3 . . ?
H26A C26 H26B 108.6 . . ?
C26 C27 H27A 109.5 . . ?
C26 C27 H27B 109.5 . . ?
H27A C27 H27B 109.5 . . ?
C26 C27 H27C 109.5 . . ?
H27A C27 H27C 109.5 . . ?
H27B C27 H27C 109.5 . . ?
C5 C28 H28A 109.5 . . ?
C5 C28 H28B 109.5 . . ?
H28A C28 H28B 109.5 . . ?
C5 C28 H28C 109.5 . . ?
H28A C28 H28C 109.5 . . ?
H28B C28 H28C 109.5 . . ?
C5 C29 H29A 109.5 . . ?
C5 C29 H29B 109.5 . . ?
H29A C29 H29B 109.5 . . ?
C5 C29 H29C 109.5 . . ?
H29A C29 H29C 109.5 . . ?
H29B C29 H29C 109.5 . . ?

loop_
_geom_bond_atom_site_label_1
_geom_bond_atom_site_label_2
_geom_bond_distance
_geom_bond_site_symmetry_2
_geom_bond_publ_flag
S1 O3 1.4366(18) . ?
S1 O4 1.4371(18) . ?
S1 N4 1.6557(19) . ?
S1 C19 1.752(3) . ?
N1 C6 1.287(3) . ?
N1 C2 1.474(3) . ?
N4 C3 1.479(3) . ?
N4 C5 1.518(3) . ?
O1 C1 1.200(3) . ?
O2 C1 1.330(3) . ?
O2 C26 1.449(3) . ?
C1 C2 1.517(3) . ?
C3 C5 1.488(3) . ?
C3 C2 1.512(3) . ?
C3 H3 1.0000 . ?
C2 H2 1.0000 . ?
C5 C29 1.508(3) . ?
C5 C28 1.510(4) . ?
C6 C13 1.494(3) . ?
C6 C7 1.495(3) . ?
C7 C8 1.383(3) . ?
C7 C12 1.391(3) . ?
C8 C9 1.386(4) . ?
C8 H8 0.9500 . ?
C9 C10 1.378(4) . ?
C9 H9 0.9500 . ?
C10 C11 1.377(4) . ?
C10 H10 0.9500 . ?
C11 C12 1.374(4) . ?
C11 H11 0.9500 . ?
C12 H12 0.9500 . ?
C13 C14 1.390(3) . ?
C13 C18 1.396(3) . ?
C14 C15 1.385(3) . ?
C14 H14 0.9500 . ?
C15 C16 1.382(3) . ?
C15 H15 0.9500 . ?
C16 C17 1.380(3) . ?
C16 H16 0.9500 . ?
C17 C18 1.384(3) . ?
C17 H17 0.9500 . ?
C18 H18 0.9500 . ?
C19 C20 1.386(3) . ?
C19 C24 1.389(4) . ?
C20 C21 1.379(4) . ?
C20 H20 0.9500 . ?
C21 C22 1.384(4) . ?
C21 H21 0.9500 . ?
C22 C23 1.377(4) . ?
C22 C25 1.508(4) . ?
C23 C24 1.379(4) . ?
C23 H23 0.9500 . ?
C24 H24 0.9500 . ?
C25 H25A 0.9800 . ?
C25 H25B 0.9800 . ?
C25 H25C 0.9800 . ?
C26 C27 1.487(4) . ?
C26 H26A 0.9900 . ?
C26 H26B 0.9900 . ?
C27 H27A 0.9800 . ?
C27 H27B 0.9800 . ?
C27 H27C 0.9800 . ?
C28 H28A 0.9800 . ?
C28 H28B 0.9800 . ?
C28 H28C 0.9800 . ?
C29 H29A 0.9800 . ?
C29 H29B 0.9800 . ?
C29 H29C 0.9800 . ?

loop_
_geom_torsion_atom_site_label_1
_geom_torsion_atom_site_label_2
_geom_torsion_atom_site_label_3
_geom_torsion_atom_site_label_4
_geom_torsion
_geom_torsion_site_symmetry_1
_geom_torsion_site_symmetry_2
_geom_torsion_site_symmetry_3
_geom_torsion_site_symmetry_4
_geom_torsion_publ_flag
O3 S1 N4 C3 -10.6(2) . . . . ?
O4 S1 N4 C3 -142.10(17) . . . . ?
C19 S1 N4 C3 104.16(18) . . . . ?
O3 S1 N4 C5 59.3(2) . . . . ?
O4 S1 N4 C5 -72.15(18) . . . . ?
C19 S1 N4 C5 174.11(17) . . . . ?
C26 O2 C1 O1 2.7(4) . . . . ?
C26 O2 C1 C2 -178.4(2) . . . . ?
S1 N4 C3 C5 111.22(18) . . . . ?
C5 N4 C3 C2 115.2(2) . . . . ?
S1 N4 C3 C2 -133.60(18) . . . . ?
C6 N1 C2 C3 157.7(2) . . . . ?
C6 N1 C2 C1 -83.1(3) . . . . ?
N4 C3 C2 N1 -168.22(18) . . . . ?
C5 C3 C2 N1 -96.4(2) . . . . ?
N4 C3 C2 C1 73.0(2) . . . . ?
C5 C3 C2 C1 144.9(2) . . . . ?
O1 C1 C2 N1 -49.6(3) . . . . ?
O2 C1 C2 N1 131.5(2) . . . . ?
O1 C1 C2 C3 66.3(3) . . . . ?
O2 C1 C2 C3 -112.6(2) . . . . ?
N4 C3 C5 C29 99.3(2) . . . . ?
C2 C3 C5 C29 -5.1(3) . . . . ?
N4 C3 C5 C28 -109.3(2) . . . . ?
C2 C3 C5 C28 146.3(2) . . . . ?
C2 C3 C5 N4 -104.4(2) . . . . ?
S1 N4 C5 C3 -107.44(18) . . . . ?
C3 N4 C5 C29 -113.6(2) . . . . ?
S1 N4 C5 C29 138.96(18) . . . . ?
C3 N4 C5 C28 108.1(2) . . . . ?
S1 N4 C5 C28 0.7(3) . . . . ?
C2 N1 C6 C13 178.93(19) . . . . ?
C2 N1 C6 C7 0.7(3) . . . . ?
N1 C6 C7 C8 108.7(3) . . . . ?
C13 C6 C7 C8 -69.5(3) . . . . ?
N1 C6 C7 C12 -68.1(3) . . . . ?
C13 C6 C7 C12 113.6(3) . . . . ?
C12 C7 C8 C9 0.5(4) . . . . ?
C6 C7 C8 C9 -176.4(3) . . . . ?
C7 C8 C9 C10 -0.3(4) . . . . ?
C8 C9 C10 C11 0.6(5) . . . . ?
C9 C10 C11 C12 -1.0(5) . . . . ?
C10 C11 C12 C7 1.1(4) . . . . ?
C8 C7 C12 C11 -0.9(4) . . . . ?
C6 C7 C12 C11 176.0(2) . . . . ?
N1 C6 C13 C14 154.9(2) . . . . ?
C7 C6 C13 C14 -26.7(3) . . . . ?
N1 C6 C13 C18 -22.3(3) . . . . ?
C7 C6 C13 C18 156.1(2) . . . . ?
C18 C13 C14 C15 2.3(4) . . . . ?
C6 C13 C14 C15 -175.0(2) . . . . ?
C13 C14 C15 C16 -1.3(4) . . . . ?
C14 C15 C16 C17 -0.8(4) . . . . ?
C15 C16 C17 C18 2.0(4) . . . . ?
C16 C17 C18 C13 -1.0(4) . . . . ?
C14 C13 C18 C17 -1.1(3) . . . . ?
C6 C13 C18 C17 176.2(2) . . . . ?
O3 S1 C19 C20 -158.9(2) . . . . ?
O4 S1 C19 C20 -28.4(2) . . . . ?
N4 S1 C19 C20 83.3(2) . . . . ?
O3 S1 C19 C24 22.3(2) . . . . ?
O4 S1 C19 C24 152.7(2) . . . . ?
N4 S1 C19 C24 -95.6(2) . . . . ?
C24 C19 C20 C21 -0.4(4) . . . . ?
S1 C19 C20 C21 -179.3(2) . . . . ?
C19 C20 C21 C22 1.1(4) . . . . ?
C20 C21 C22 C23 -1.2(5) . . . . ?
C20 C21 C22 C25 178.9(3) . . . . ?
C21 C22 C23 C24 0.7(5) . . . . ?
C25 C22 C23 C24 -179.4(3) . . . . ?
C22 C23 C24 C19 -0.1(5) . . . . ?
C20 C19 C24 C23 -0.1(4) . . . . ?
S1 C19 C24 C23 178.8(2) . . . . ?
C1 O2 C26 C27 -173.2(2) . . . . ?
